data_4503717
loop_
_publ_author_name
'Pramanik, Avijit'
'Das, Gopal'

_publ_section_title
;
 Molecular to Supramolecular Structure: Influence of Coordination
 Environment in Azo-dye Complexes
;
_journal_issue 8
_journal_name_full 'Crystal Growth &amp; Design'
_journal_page_first 3107
_journal_paper_doi 10.1021/cg800315e
_journal_volume 8
_journal_year 2008
_chemical_formula_sum 'C18 H16 Cl2 N8 Ru'
_chemical_formula_weight 516.36
_chemical_name_systematic
; 
 ? 
;
_space_group_IT_number 56
_symmetry_cell_setting orthorhombic
_symmetry_space_group_name_Hall '-P 2ab 2ac'
_symmetry_space_group_name_H-M 'P c c n'
_atom_sites_solution_hydrogens geom
_atom_sites_solution_primary direct
_atom_sites_solution_secondary difmap
_audit_creation_method SHELXL-97
_cell_angle_alpha 90.00
_cell_angle_beta 90.00
_cell_angle_gamma 90.00
_cell_formula_units_Z 4
_cell_length_a 7.75010(10)
_cell_length_b 11.9552(2)
_cell_length_c 21.5104(3)
_cell_measurement_reflns_used 4358
_cell_measurement_temperature 298(2)
_cell_measurement_theta_max 27.54
_cell_measurement_theta_min 2.55
_cell_volume 1993.02(5)
_computing_cell_refinement 'Bruker SMART'
_computing_data_collection 'Bruker SMART'
_computing_data_reduction 'Bruker SAINT'
_computing_molecular_graphics 'Bruker SHELXTL'
_computing_publication_material 'Bruker SHELXTL'
_computing_structure_refinement 'SHELXL-97 (Sheldrick, 1997)'
_computing_structure_solution 'SHELXS-97 (Sheldrick, 1990)'
_diffrn_ambient_temperature 298(2)
_diffrn_measured_fraction_theta_full 0.916
_diffrn_measured_fraction_theta_max 0.986
_diffrn_measurement_device_type 'CCD area detector'
_diffrn_measurement_method 'phi and omega scans'
_diffrn_radiation_monochromator graphite
_diffrn_radiation_source 'fine-focus sealed tube'
_diffrn_radiation_type MoK\a
_diffrn_radiation_wavelength 0.71073
_diffrn_reflns_av_R_equivalents 0.0282
_diffrn_reflns_av_sigmaI/netI 0.0211
_diffrn_reflns_limit_h_max 10
_diffrn_reflns_limit_h_min -10
_diffrn_reflns_limit_k_max 15
_diffrn_reflns_limit_k_min -15
_diffrn_reflns_limit_l_max 28
_diffrn_reflns_limit_l_min -28
_diffrn_reflns_number 14739
_diffrn_reflns_theta_full 28.28
_diffrn_reflns_theta_max 28.28
_diffrn_reflns_theta_min 1.89
_exptl_absorpt_coefficient_mu 1.073
_exptl_absorpt_correction_T_max 0.829
_exptl_absorpt_correction_T_min 0.761
_exptl_absorpt_correction_type multi-scan
_exptl_absorpt_process_details 'SADABS (Sheldrick, 1997)'
_exptl_crystal_colour red
_exptl_crystal_density_diffrn 1.716
_exptl_crystal_density_method 'not measured'
_exptl_crystal_description reactangular
_exptl_crystal_F_000 1158
_exptl_crystal_size_max 0.25
_exptl_crystal_size_mid 0.21
_exptl_crystal_size_min 0.17
_refine_diff_density_max 0.456
_refine_diff_density_min -0.444
_refine_diff_density_rms 0.071
_refine_ls_extinction_method none
_refine_ls_goodness_of_fit_ref 1.014
_refine_ls_matrix_type full
_refine_ls_number_parameters 132
_refine_ls_number_reflns 2276
_refine_ls_number_restraints 0
_refine_ls_restrained_S_all 1.014
_refine_ls_R_factor_all 0.0491
_refine_ls_R_factor_gt 0.0304
_refine_ls_shift/su_max 0.012
_refine_ls_shift/su_mean 0.001
_refine_ls_structure_factor_coef Fsqd
_refine_ls_weighting_details 'calc w=1/[\s^2^(Fo^2^)+(0.1000P)^2^+2.0140P] where P=(Fo^2^+2Fc^2^)/3'
_refine_ls_weighting_scheme calc
_refine_ls_wR_factor_gt 0.0743
_refine_ls_wR_factor_ref 0.0840
_reflns_number_gt 2395
_reflns_number_total 2483
_reflns_threshold_expression >2sigma(I)
_cod_data_source_file cg800315e-file004.cif
_cod_data_source_block complex4
_cod_depositor_comments
;
The following automatic conversions were performed:

'_symmetry_cell_setting' value 'Orthorhombic' changed to
'orthorhombic' according to
/home/saulius/struct/CIF-dictionaries/cif_core.dic dictionary named
'cif_core.dic' version 2.4.1 from
2010-06-29.

'_exptl_absorpt_correction_type' value 'Multi-Scan'
changed to 'multi-scan' according to
/home/saulius/struct/CIF-dictionaries/cif_core.dic dictionary named
'cif_core.dic' version 2.4.1 from 2010-06-29.

Automatic conversion script
Id: cif_fix_values 1715 2011-07-08 13:25:40Z adriana 
;
_cod_original_sg_symbol_H-M 'Pccn '
_cod_database_code 4503717

loop_
_symmetry_equiv_pos_as_xyz
'x, y, z'
'-x+1/2, -y+1/2, z'
'-x, y+1/2, -z+1/2'
'x+1/2, -y, -z+1/2'
'-x, -y, -z'
'x-1/2, y-1/2, -z'
'x, -y-1/2, z-1/2'
'-x-1/2, y, z-1/2'

loop_
_atom_site_label
_atom_site_type_symbol
_atom_site_fract_x
_atom_site_fract_y
_atom_site_fract_z
_atom_site_U_iso_or_equiv
_atom_site_adp_type
_atom_site_occupancy
_atom_site_symmetry_multiplicity
_atom_site_calc_flag
_atom_site_refinement_flags
Ru1 Ru 0.2500 0.2500 0.073390(15) 0.03457(17) Uani 1 2 d S
Cl1 Cl 0.07623(10) 0.41461(8) 0.06743(4) 0.0487(3) Uani 1 1 d .
N4 N 0.0773(3) 0.1792(2) 0.13019(11) 0.0397(6) Uani 1 1 d .
N3 N -0.0669(3) 0.1401(3) 0.10864(13) 0.0489(7) Uani 1 1 d .
N1 N 0.0723(3) 0.1802(2) 0.01359(11) 0.0406(6) Uani 1 1 d .
N2 N -0.1884(3) 0.1095(3) 0.00609(14) 0.0570(8) Uani 1 1 d .
H1N H -0.2877 0.0833 0.0164 0.068 Uiso 1 1 calc R
C1 C -0.0641(3) 0.1452(3) 0.04509(16) 0.0451(8) Uani 1 1 d .
C2 C 0.0327(4) 0.1668(3) -0.04768(16) 0.0528(9) Uani 1 1 d .
H2 H 0.1040 0.1850 -0.0809 0.063 Uiso 1 1 calc R
C3 C -0.1280(4) 0.1224(3) -0.05214(18) 0.0557(9) Uani 1 1 d .
H3 H -0.1858 0.1042 -0.0887 0.067 Uiso 1 1 calc R
C4 C 0.0838(4) 0.1641(3) 0.19659(16) 0.0501(8) Uani 1 1 d .
C5 C 0.2038(9) 0.0946(6) 0.2204(2) 0.103(2) Uani 1 1 d .
H5 H 0.2876 0.0624 0.1951 0.124 Uiso 1 1 calc R
C7 C 0.0852(9) 0.1247(6) 0.3217(2) 0.105(2) Uani 1 1 d .
H7 H 0.0808 0.1094 0.3640 0.126 Uiso 1 1 calc R
C6 C 0.1983(13) 0.0720(6) 0.2856(3) 0.139(3) Uani 1 1 d .
H6 H 0.2740 0.0202 0.3029 0.167 Uiso 1 1 calc R
C8 C -0.0208(9) 0.1985(9) 0.2970(3) 0.157(3) Uani 1 1 d .
H8 H -0.0948 0.2386 0.3227 0.188 Uiso 1 1 calc R
C9 C -0.0241(9) 0.2175(7) 0.2338(2) 0.128(3) Uani 1 1 d .
H9 H -0.1026 0.2682 0.2173 0.154 Uiso 1 1 calc R

loop_
_atom_site_aniso_label
_atom_site_aniso_U_11
_atom_site_aniso_U_22
_atom_site_aniso_U_33
_atom_site_aniso_U_23
_atom_site_aniso_U_13
_atom_site_aniso_U_12
C5 0.0411(9) 0.0497(11) 0.0445(12) -0.0025(9) 0.0049(8) -0.0054(8)
C9 0.0491(11) 0.0475(12) 0.0702(16) -0.0066(10) -0.0130(10) 0.0040(9)
C7 0.0845(16) 0.0380(11) 0.0638(16) -0.0051(10) 0.0061(12) -0.0005(11)
C6 0.0633(13) 0.0503(12) 0.0600(15) -0.0100(10) 0.0090(11) -0.0171(10)
C8 0.0670(14) 0.0484(13) 0.0802(18) -0.0062(12) -0.0111(13) 0.0142(11)
Ru1 0.02670(15) 0.0404(2) 0.03604(18) 0.000 0.000 -0.00954(12)
Cl1 0.0373(3) 0.0455(5) 0.0619(5) 0.0029(4) -0.0054(3) -0.0050(3)
N4 0.0331(11) 0.0432(15) 0.0401(13) 0.0028(11) 0.0018(10) -0.0086(10)
N3 0.0351(12) 0.0611(19) 0.0485(15) 0.0093(13) -0.0004(11) -0.0170(12)
N1 0.0332(11) 0.0445(16) 0.0417(13) -0.0008(12) -0.0020(10) -0.0112(10)
N2 0.0386(12) 0.071(2) 0.0594(17) 0.0116(15) -0.0112(12) -0.0267(13)
C1 0.0351(14) 0.047(2) 0.0502(18) 0.0046(15) -0.0043(13) -0.0139(12)
C2 0.0457(16) 0.064(2) 0.0440(17) -0.0040(17) -0.0038(13) -0.0131(15)
C3 0.0517(17) 0.063(2) 0.0509(19) 0.0001(17) -0.0140(15) -0.0196(16)
C4 0.0472(16) 0.060(2) 0.0411(16) 0.0036(16) 0.0051(14) -0.0177(15)

loop_
_atom_type_symbol
_atom_type_description
_atom_type_scat_dispersion_real
_atom_type_scat_dispersion_imag
_atom_type_scat_source
C C 0.0033 0.0016 'International Tables Vol C Tables 4.2.6.8 and 6.1.1.4'
H H 0.0000 0.0000 'International Tables Vol C Tables 4.2.6.8 and 6.1.1.4'
N N 0.0061 0.0033 'International Tables Vol C Tables 4.2.6.8 and 6.1.1.4'
Cl Cl 0.1484 0.1585 'International Tables Vol C Tables 4.2.6.8 and 6.1.1.4'
Ru Ru -1.2594 0.8363 'International Tables Vol C Tables 4.2.6.8 and 6.1.1.4'
O O 0.0106 0.0060 'International Tables Vol C Tables 4.2.6.8 and 6.1.1.4'

loop_
_geom_angle_atom_site_label_1
_geom_angle_atom_site_label_2
_geom_angle_atom_site_label_3
_geom_angle
_geom_angle_site_symmetry_1
_geom_angle_site_symmetry_3
N4 Ru1 N4 104.70(14) . 2
N4 Ru1 N1 178.70(9) . 2
N4 Ru1 N1 76.28(10) 2 2
N4 Ru1 N1 76.28(10) . .
N4 Ru1 N1 178.70(9) 2 .
N1 Ru1 N1 102.76(13) 2 .
N4 Ru1 Cl1 90.25(8) . .
N4 Ru1 Cl1 93.51(8) 2 .
N1 Ru1 Cl1 90.54(8) 2 .
N1 Ru1 Cl1 85.61(8) . .
N4 Ru1 Cl1 93.50(8) . 2
N4 Ru1 Cl1 90.25(8) 2 2
N1 Ru1 Cl1 85.61(8) 2 2
N1 Ru1 Cl1 90.54(8) . 2
Cl1 Ru1 Cl1 173.85(4) . 2
N3 N4 C4 109.8(2) . .
N3 N4 Ru1 120.7(2) . .
C4 N4 Ru1 129.44(18) . .
N4 N3 C1 109.1(2) . .
C1 N1 C2 106.1(2) . .
C1 N1 Ru1 110.0(2) . .
C2 N1 Ru1 143.3(2) . .
C3 N2 C1 107.1(3) . .
N1 C1 N2 110.7(3) . .
N1 C1 N3 122.6(3) . .
N2 C1 N3 126.6(3) . .
C3 C2 N1 108.7(3) . .
N2 C3 C2 107.3(3) . .
C9 C4 C5 120.3(4) . .
C9 C4 N4 121.2(4) . .
C5 C4 N4 118.5(4) . .
C4 C5 C6 117.9(6) . .
C8 C7 C6 119.6(5) . .
C7 C6 C5 120.2(6) . .
C7 C8 C9 121.3(6) . .
C4 C9 C8 120.4(6) . .

loop_
_geom_bond_atom_site_label_1
_geom_bond_atom_site_label_2
_geom_bond_distance
_geom_bond_site_symmetry_2
Ru1 N4 2.000(2) .
Ru1 N4 2.000(2) 2
Ru1 N1 2.061(2) 2
Ru1 N1 2.061(2) .
Ru1 Cl1 2.3881(9) .
Ru1 Cl1 2.3881(9) 2
N4 N3 1.297(3) .
N4 C4 1.440(4) .
N3 C1 1.369(5) .
N1 C1 1.324(4) .
N1 C2 1.363(4) .
N2 C3 1.346(5) .
N2 C1 1.347(4) .
C2 C3 1.357(4) .
C4 C9 1.322(6) .
C4 C5 1.349(6) .
C5 C6 1.430(7) .
C7 C8 1.318(10) .
C7 C6 1.329(9) .
C8 C9 1.378(8) .
